data_1575991
loop_
_publ_author_name
'Mishra, Atreyee'
'Black, Dominic J.'
'Bradford, Thomas S.'
'Djoko, Karrera Y.'
'Hofmann, Benjamin J.'
'Hunter, Jamie J.'
'Lord, Rianne M.'
'Pal, Robert'
'Smart, Harvey J.'
'Stringer, Tameryn'
'Walton, James W.'

_publ_section_title
;
 Copper pyrithione complexes with endoplasmic reticulum localisation
 showing anticancer activity <i>via</i> ROS generation.
;
_journal_issue 44
_journal_name_full 'Chemical science'
_journal_page_first 21104
_journal_page_last 21110
_journal_paper_doi 10.1039/d4sc06628f
_journal_volume 16
_journal_year 2025
_chemical_formula_moiety 'C12 H12 Cu N2 O2 S2'
_chemical_formula_sum 'C12 H12 Cu N2 O2 S2'
_chemical_formula_weight 343.90
_space_group_crystal_system monoclinic
_space_group_IT_number 14
_space_group_name_Hall '-P 2ybc'
_space_group_name_H-M_alt 'P 1 21/c 1'
_atom_sites_solution_hydrogens geom
_atom_sites_solution_primary iterative
_audit_creation_date 2024-08-13
_audit_creation_method
;
Olex2 1.5-beta
(compiled 2024.02.16 svn.r378c4104 for OlexSys, GUI svn.r6928)
;
_audit_update_record
;
2024-08-13 deposited with the CCDC.	2025-10-02 downloaded from the CCDC.
;
_cell_angle_alpha 90
_cell_angle_beta 106.895(9)
_cell_angle_gamma 90
_cell_formula_units_Z 2
_cell_length_a 7.478(3)
_cell_length_b 13.630(5)
_cell_length_c 6.982(2)
_cell_measurement_reflns_used 1489
_cell_measurement_temperature 120.00
_cell_measurement_theta_max 23.319
_cell_measurement_theta_min 2.85
_cell_volume 680.9(4)
_computing_cell_refinement 'SAINT v8.38A (Bruker AXS, 2016)'
_computing_data_collection 'APEX3 v.2017.3_0 (Bruker AXS, 2017)'
_computing_data_reduction 'SAINT v8.38A (Bruker AXS, 2016)'
_computing_molecular_graphics 'Olex2 1.5-beta (Dolomanov et al., 2009)'
_computing_publication_material 'Olex2 1.5-beta (Dolomanov et al., 2009)'
_computing_structure_refinement 'SHELXL 2018/3 (Sheldrick, 2015)'
_computing_structure_solution
;
Superflip (Palatinus & Chapuis, 2007;Palatinus & van der Lee, 2008;
Palatinus et al., 2012)
;
_diffrn_ambient_temperature 120.00
_diffrn_detector_area_resol_mean 10.4
_diffrn_detector_type 'CMOS sensor'
_diffrn_measured_fraction_theta_full 0.999
_diffrn_measured_fraction_theta_max 0.999
_diffrn_measurement_device '3-circle diffractometer'
_diffrn_measurement_device_type 'Bruker D8 Venture'
_diffrn_measurement_method '\f and \w scans'
_diffrn_radiation_probe x-ray
_diffrn_radiation_type MoK\a
_diffrn_radiation_wavelength 0.71073
_diffrn_reflns_av_unetI/netI 0.1211
_diffrn_reflns_Laue_measured_fraction_full 0.999
_diffrn_reflns_Laue_measured_fraction_max 0.999
_diffrn_reflns_limit_h_max 8
_diffrn_reflns_limit_h_min -9
_diffrn_reflns_limit_k_max 17
_diffrn_reflns_limit_k_min -17
_diffrn_reflns_limit_l_max 8
_diffrn_reflns_limit_l_min -8
_diffrn_reflns_number 1416
_diffrn_reflns_point_group_measured_fraction_full 0.999
_diffrn_reflns_point_group_measured_fraction_max 0.999
_diffrn_reflns_theta_full 25.242
_diffrn_reflns_theta_max 26.488
_diffrn_reflns_theta_min 2.847
_diffrn_source 'microfocus sealed X-ray tube'
_diffrn_source_current 1.0
_diffrn_source_power 0.05
_diffrn_source_type 'Incoatec I\mS microsource'
_diffrn_source_voltage 50.0
_diffrn_standards_number 0
_exptl_absorpt_coefficient_mu 1.907
_exptl_absorpt_correction_T_max 1.0000
_exptl_absorpt_correction_T_min 0.7055
_exptl_absorpt_correction_type multi-scan
_exptl_absorpt_process_details
;
SADABS-2016/2 (Bruker,2016/2) was used for absorption correction. 
wR2(int) was 0.1044 before and 0.0802 after correction. 
The Ratio of minimum to maximum transmission is 0.7055. 
The \l/2 correction factor is Not present.
;
_exptl_crystal_colour colourless
_exptl_crystal_colour_lustre clear
_exptl_crystal_colour_primary colourless
_exptl_crystal_density_diffrn 1.677
_exptl_crystal_description plate
_exptl_crystal_F_000 350
_exptl_crystal_size_max 0.14
_exptl_crystal_size_mid 0.08
_exptl_crystal_size_min 0.005
_refine_diff_density_max 1.528
_refine_diff_density_min -1.665
_refine_diff_density_rms 0.202
_refine_ls_extinction_method none
_refine_ls_goodness_of_fit_ref 1.109
_refine_ls_hydrogen_treatment constr
_refine_ls_matrix_type full
_refine_ls_number_parameters 90
_refine_ls_number_reflns 1416
_refine_ls_number_restraints 0
_refine_ls_restrained_S_all 1.109
_refine_ls_R_factor_all 0.1656
_refine_ls_R_factor_gt 0.0795
_refine_ls_shift/su_max 0.000
_refine_ls_shift/su_mean 0.000
_refine_ls_structure_factor_coef Fsqd
_refine_ls_weighting_details 'w=1/[\s^2^(Fo^2^)+8.3547P] where P=(Fo^2^+2Fc^2^)/3'
_refine_ls_weighting_scheme calc
_refine_ls_wR_factor_gt 0.1536
_refine_ls_wR_factor_ref 0.1768
_reflns_Friedel_coverage 0.000
_reflns_number_gt 744
_reflns_number_total 1416
_reflns_threshold_expression 'I > 2\s(I)'
_cod_data_source_file d4sc06628f2.cif
_cod_data_source_block Cu6_Me_PT
_cod_depositor_comments
;
The following automatic conversions were performed:

data item '_diffrn_radiation_probe' value 'X-ray' was changed to
'x-ray' in accordance with the
/home/data/users/saulius/crontab/automatic-downloads/rss-feeds/RSC/lib/dictionaries/cif_core.dic
dictionary named 'cif_core.dic' version 2.4.2 last updated on
2011-04-26.

Automatic conversion script
Id: cif_fix_values 8170 2020-07-09 18:12:32Z antanas 

 Adding full bibliography for 1575988--1575993.cif.
;
_cod_database_code 1575991
_shelx_shelxl_version_number 2018/3
_shelx_space_group_comment
;
The symmetry employed for this shelxl refinement is uniquely defined
by the following loop, which should always be used as a source of
symmetry information in preference to the above space-group names.
They are only intended as comments.
;
_shelx_estimated_absorpt_t_max 0.991
_shelx_estimated_absorpt_t_min 0.776
_computing_bruker_data_scaling 'SADABS V2012/1 (Bruker AXS Inc.)'
_olex2_refinement_description
;
1. Twinned data refinement
 Scales: 0.761(10)
 0.239(10)
2. Fixed Uiso
 At 1.2 times of:
  All C(H) groups
 At 1.5 times of:
  All C(H,H,H) groups
3.a Aromatic/amide H refined with riding coordinates:
 C2(H2), C3(H3), C4(H4)
3.b Idealised Me refined as rotating group:
 C6(H6A,H6B,H6C)
;
_olex2_submission_special_instructions 'No special instructions were received'

loop_
_space_group_symop_operation_xyz
'x, y, z'
'-x, y+1/2, -z+1/2'
'-x, -y, -z'
'x, -y-1/2, z-1/2'

loop_
_atom_site_label
_atom_site_type_symbol
_atom_site_fract_x
_atom_site_fract_y
_atom_site_fract_z
_atom_site_U_iso_or_equiv
_atom_site_adp_type
_atom_site_occupancy
_atom_site_site_symmetry_order
_atom_site_calc_flag
_atom_site_refinement_flags_posn
_atom_site_refinement_flags_adp
_atom_site_refinement_flags_occupancy
_atom_site_disorder_assembly
_atom_site_disorder_group
Cu1 Cu 0.000000 0.500000 0.000000 0.0147(4) Uani 1 2 d S . P . .
S1 S 0.2916(3) 0.4979(3) 0.2035(4) 0.0271(7) Uani 1 1 d . . . . .
O1 O 0.0042(12) 0.6407(4) 0.0297(10) 0.0167(17) Uani 1 1 d . . . . .
N1 N 0.1681(12) 0.6825(5) 0.1335(12) 0.0162(19) Uani 1 1 d . . . . .
C1 C 0.3151(14) 0.6219(8) 0.2214(15) 0.018(2) Uani 1 1 d . . . . .
C2 C 0.4834(14) 0.6694(7) 0.3320(15) 0.018(2) Uani 1 1 d . . . . .
H2 H 0.589423 0.631297 0.399358 0.022 Uiso 1 1 calc R U . . .
C3 C 0.4928(14) 0.7697(7) 0.3414(15) 0.020(2) Uani 1 1 d . . . . .
H3 H 0.606811 0.800874 0.410939 0.024 Uiso 1 1 calc R U . . .
C4 C 0.3385(15) 0.8254(8) 0.2511(15) 0.022(2) Uani 1 1 d . . . . .
H4 H 0.346024 0.894836 0.262525 0.026 Uiso 1 1 calc R U . . .
C5 C 0.1744(14) 0.7829(7) 0.1452(14) 0.018(2) Uani 1 1 d . . . . .
C6 C 0.0000(16) 0.8353(7) 0.0420(14) 0.021(3) Uani 1 1 d . . . . .
H6A H -0.041118 0.815836 -0.099188 0.032 Uiso 1 1 calc R U . . .
H6B H 0.022573 0.906224 0.051562 0.032 Uiso 1 1 calc R U . . .
H6C H -0.097201 0.818681 0.105187 0.032 Uiso 1 1 calc R U . . .

loop_
_atom_site_aniso_label
_atom_site_aniso_U_11
_atom_site_aniso_U_22
_atom_site_aniso_U_33
_atom_site_aniso_U_23
_atom_site_aniso_U_13
_atom_site_aniso_U_12
Cu1 0.0202(10) 0.0113(8) 0.0117(8) -0.0006(10) 0.0032(7) 0.0009(11)
S1 0.0234(15) 0.0193(13) 0.0319(15) 0.0018(18) -0.0023(12) -0.0011(18)
O1 0.022(4) 0.011(3) 0.015(4) 0.001(3) 0.002(3) -0.001(4)
N1 0.020(5) 0.009(4) 0.018(5) -0.003(4) 0.003(4) 0.001(4)
C1 0.012(5) 0.028(6) 0.015(5) -0.004(4) 0.005(4) 0.004(4)
C2 0.017(5) 0.017(5) 0.019(5) 0.000(4) 0.005(5) 0.000(4)
C3 0.025(6) 0.022(6) 0.013(5) -0.002(4) 0.006(5) -0.007(5)
C4 0.031(6) 0.018(5) 0.016(5) -0.008(5) 0.007(5) -0.011(5)
C5 0.025(6) 0.015(5) 0.015(6) -0.007(4) 0.004(5) 0.003(4)
C6 0.030(6) 0.011(4) 0.021(7) 0.005(4) 0.005(6) 0.008(5)

loop_
_atom_type_symbol
_atom_type_description
_atom_type_scat_dispersion_real
_atom_type_scat_dispersion_imag
_atom_type_scat_source
C C 0.0033 0.0016 'International Tables Vol C Tables 4.2.6.8 and 6.1.1.4'
H H 0.0000 0.0000 'International Tables Vol C Tables 4.2.6.8 and 6.1.1.4'
Cu Cu 0.3201 1.2651 'International Tables Vol C Tables 4.2.6.8 and 6.1.1.4'
N N 0.0061 0.0033 'International Tables Vol C Tables 4.2.6.8 and 6.1.1.4'
O O 0.0106 0.0060 'International Tables Vol C Tables 4.2.6.8 and 6.1.1.4'
S S 0.1246 0.1234 'International Tables Vol C Tables 4.2.6.8 and 6.1.1.4'

loop_
_geom_angle_atom_site_label_1
_geom_angle_atom_site_label_2
_geom_angle_atom_site_label_3
_geom_angle
_geom_angle_site_symmetry_1
_geom_angle_site_symmetry_3
_geom_angle_publ_flag
S1 Cu1 S1 180.0 3_565 . ?
O1 Cu1 S1 87.8(2) . . ?
O1 Cu1 S1 87.8(2) 3_565 3_565 ?
O1 Cu1 S1 92.2(2) . 3_565 ?
O1 Cu1 S1 92.2(2) 3_565 . ?
O1 Cu1 O1 180.0 3_565 . ?
C1 S1 Cu1 95.5(4) . . ?
N1 O1 Cu1 117.3(6) . . ?
O1 N1 C1 118.1(7) . . ?
O1 N1 C5 117.5(8) . . ?
C1 N1 C5 124.5(9) . . ?
N1 C1 S1 120.9(8) . . ?
N1 C1 C2 115.9(9) . . ?
C2 C1 S1 123.2(8) . . ?
C1 C2 H2 119.9 . . ?
C3 C2 C1 120.2(10) . . ?
C3 C2 H2 119.9 . . ?
C2 C3 H3 119.8 . . ?
C2 C3 C4 120.4(10) . . ?
C4 C3 H3 119.8 . . ?
C3 C4 H4 119.4 . . ?
C5 C4 C3 121.2(10) . . ?
C5 C4 H4 119.4 . . ?
N1 C5 C6 116.3(9) . . ?
C4 C5 N1 117.8(9) . . ?
C4 C5 C6 125.9(9) . . ?
C5 C6 H6A 109.5 . . ?
C5 C6 H6B 109.5 . . ?
C5 C6 H6C 109.5 . . ?
H6A C6 H6B 109.5 . . ?
H6A C6 H6C 109.5 . . ?
H6B C6 H6C 109.5 . . ?

loop_
_geom_bond_atom_site_label_1
_geom_bond_atom_site_label_2
_geom_bond_distance
_geom_bond_site_symmetry_2
_geom_bond_publ_flag
Cu1 S1 2.230(2) 3_565 ?
Cu1 S1 2.230(2) . ?
Cu1 O1 1.929(6) 3_565 ?
Cu1 O1 1.929(6) . ?
S1 C1 1.700(11) . ?
O1 N1 1.355(10) . ?
N1 C1 1.369(12) . ?
N1 C5 1.371(11) . ?
C1 C2 1.426(14) . ?
C2 H2 0.9500 . ?
C2 C3 1.369(13) . ?
C3 H3 0.9500 . ?
C3 C4 1.372(14) . ?
C4 H4 0.9500 . ?
C4 C5 1.364(14) . ?
C5 C6 1.478(14) . ?
C6 H6A 0.9800 . ?
C6 H6B 0.9800 . ?
C6 H6C 0.9800 . ?

loop_
_geom_torsion_atom_site_label_1
_geom_torsion_atom_site_label_2
_geom_torsion_atom_site_label_3
_geom_torsion_atom_site_label_4
_geom_torsion
_geom_torsion_site_symmetry_1
_geom_torsion_site_symmetry_2
_geom_torsion_site_symmetry_3
_geom_torsion_site_symmetry_4
_geom_torsion_publ_flag
O1 N1 C1 S1 -0.9(12) . . . . ?
C2 C1 N1 O1 -178.9(9) . . . . ?
C2 C1 N1 C5 0.3(15) . . . . ?
C5 N1 C1 S1 178.3(8) . . . . ?

loop_
_twin_individual_id
_twin_individual_mass_fraction_refined
1 0.761(10)
2 0.239(10)
